data_1563617
loop_
_publ_author_name
'Perry, Houston'
'Zo\'n, Jerzy'
'Law, Justin'
'Clearfield, Abraham'

_publ_section_title
;
 Structural variations of SnII pyridylphosphonates influenced by an
 uncommon Sn--N interaction
;
_journal_issue 5
_journal_name_full 'Journal of Solid State Chemistry'
_journal_page_first 1165
_journal_page_last 1173
_journal_paper_doi 10.1016/j.jssc.2010.03.016
_journal_volume 183
_journal_year 2010
_chemical_formula_moiety 'C10 H8 N2 O7 P2 Sn3'
_chemical_formula_sum 'C10 H8 N2 O7 P2 Sn3'
_chemical_formula_weight 686.19
_space_group_IT_number 2
_space_group_name_Hall '-P 1'
_space_group_name_H-M_alt 'P -1'
_symmetry_cell_setting triclinic
_symmetry_space_group_name_Hall '-P 1'
_symmetry_space_group_name_H-M 'P -1'
_atom_sites_solution_hydrogens geom
_atom_sites_solution_primary direct
_atom_sites_solution_secondary difmap
_audit_creation_method SHELXL-97
_cell_angle_alpha 104.510(11)
_cell_angle_beta 90.326(11)
_cell_angle_gamma 110.897(11)
_cell_formula_units_Z 2
_cell_length_a 7.2406(14)
_cell_length_b 9.9524(19)
_cell_length_c 12.604(3)
_cell_measurement_reflns_used 888
_cell_measurement_temperature 110(2)
_cell_measurement_theta_max 58.695
_cell_measurement_theta_min 4.939
_cell_volume 816.9(3)
_computing_cell_refinement 'SAINT+ ver. 6.2 (Bruker, 2001)'
_computing_data_reduction 'SAINT+ ver. 6.2 (Bruker, 2001)'
_computing_publication_material 'SHELXL-97 (Sheldrick, 2008)'
_computing_structure_refinement 'SHELXL-97 (Sheldrick, 2008)'
_computing_structure_solution 'SHELXS-97 (Sheldrick, 2008)'
_diffrn_ambient_temperature 110(2)
_diffrn_measured_fraction_theta_full 0.940
_diffrn_measured_fraction_theta_max 0.940
_diffrn_radiation_monochromator graphite
_diffrn_radiation_source 'fine-focus sealed tube'
_diffrn_radiation_type CuK\a
_diffrn_radiation_wavelength 1.54178
_diffrn_reflns_av_R_equivalents 0.0420
_diffrn_reflns_av_sigmaI/netI 0.0418
_diffrn_reflns_limit_h_max 8
_diffrn_reflns_limit_h_min -8
_diffrn_reflns_limit_k_max 11
_diffrn_reflns_limit_k_min -10
_diffrn_reflns_limit_l_max 13
_diffrn_reflns_limit_l_min -13
_diffrn_reflns_number 6200
_diffrn_reflns_theta_full 58.73
_diffrn_reflns_theta_max 58.73
_diffrn_reflns_theta_min 3.64
_exptl_absorpt_coefficient_mu 38.424
_exptl_absorpt_correction_T_max 0.4623
_exptl_absorpt_correction_T_min 0.0817
_exptl_absorpt_correction_type empirical
_exptl_absorpt_process_details 'SADABS (Sheldrick, 2003)'
_exptl_crystal_colour colorless
_exptl_crystal_density_diffrn 2.790
_exptl_crystal_density_method 'not measured'
_exptl_crystal_description needle
_exptl_crystal_F_000 636
_exptl_crystal_size_max 0.12
_exptl_crystal_size_mid 0.02
_exptl_crystal_size_min 0.02
_refine_diff_density_max 1.105
_refine_diff_density_min -1.521
_refine_diff_density_rms 0.216
_refine_ls_extinction_coef 0.00142(16)
_refine_ls_extinction_expression Fc^*^=kFc[1+0.001xFc^2^\l^3^/sin(2\q)]^-1/4^
_refine_ls_extinction_method SHELXL
_refine_ls_goodness_of_fit_ref 1.013
_refine_ls_hydrogen_treatment constr
_refine_ls_matrix_type full
_refine_ls_number_parameters 218
_refine_ls_number_reflns 2167
_refine_ls_number_restraints 63
_refine_ls_restrained_S_all 1.001
_refine_ls_R_factor_all 0.0411
_refine_ls_R_factor_gt 0.0391
_refine_ls_shift/su_max 0.000
_refine_ls_shift/su_mean 0.000
_refine_ls_structure_factor_coef Fsqd
_refine_ls_weighting_details 'calc w=1/[\s^2^(Fo^2^)+(0.0757P)^2^+4.1003P] where P=(Fo^2^+2Fc^2^)/3'
_refine_ls_weighting_scheme calc
_refine_ls_wR_factor_gt 0.1070
_refine_ls_wR_factor_ref 0.1091
_reflns_number_gt 2038
_reflns_number_total 2167
_reflns_threshold_expression >2sigma(I)
_cod_data_source_file JSSC-2010-183-1165.cif
_cod_data_source_block 2
_cod_depositor_comments
;
The following automatic conversions were performed:

data item '_exptl_crystal_density_meas' value 'not measured' was
changed to '?' -- the value is perceived as not measured.

Automatic conversion script
Id: cif_fix_values 8369 2020-08-20 11:38:08Z andrius 
;
_cod_original_sg_symbol_Hall -P1
_cod_original_sg_symbol_H-M P-1
_cod_database_code 1563617

loop_
_symmetry_equiv_pos_as_xyz
'x, y, z'
'-x, -y, -z'

loop_
_atom_site_label
_atom_site_type_symbol
_atom_site_fract_x
_atom_site_fract_y
_atom_site_fract_z
_atom_site_U_iso_or_equiv
_atom_site_adp_type
_atom_site_occupancy
_atom_site_symmetry_multiplicity
_atom_site_calc_flag
_atom_site_refinement_flags
_atom_site_disorder_assembly
_atom_site_disorder_group
Sn1 Sn 0.83976(8) 0.51874(6) 0.38946(5) 0.0272(3) Uani 1 1 d . . .
Sn2 Sn 0.83938(8) 0.49377(6) 0.11055(5) 0.0261(2) Uani 1 1 d . . .
Sn3 Sn 0.59866(8) 0.48616(6) 0.75524(5) 0.0258(2) Uani 1 1 d . . .
P1 P 0.6242(3) 0.7024(2) 0.58107(18) 0.0264(5) Uani 1 1 d D . .
P2 P 0.6290(3) 0.7049(2) 0.01272(19) 0.0257(5) Uani 1 1 d . . .
O1 O 0.6651(9) 0.6408(7) 0.4635(5) 0.0309(14) Uani 1 1 d . . .
O2 O 0.4054(9) 0.6788(6) 0.5853(5) 0.0274(13) Uani 1 1 d . . .
O3 O 0.7124(9) 0.6479(7) 0.6639(5) 0.0313(14) Uani 1 1 d . . .
O4 O 0.6704(9) 0.4802(7) 0.2434(5) 0.0310(14) Uani 1 1 d . . .
O5 O 0.7040(8) 0.6647(7) -0.1003(5) 0.0295(14) Uani 1 1 d . . .
O6 O 0.7374(9) 0.6811(6) 0.1058(5) 0.0310(14) Uani 1 1 d . . .
O7 O 0.5961(9) 0.3688(6) -0.0122(5) 0.0297(14) Uani 1 1 d . . .
N1 N 0.9753(10) 1.2086(8) 0.6402(6) 0.0317(17) Uani 1 1 d DU . .
C1 C 1.0656(13) 1.1164(9) 0.6545(7) 0.033(2) Uani 1 1 d DU . .
H1 H 1.2049 1.1571 0.6753 0.040 Uiso 1 1 calc R . .
C2 C 0.9639(12) 0.9637(10) 0.6403(7) 0.032(2) Uani 1 1 d DU . .
H2 H 1.0340 0.9023 0.6499 0.038 Uiso 1 1 calc R . .
C3 C 0.7598(11) 0.9022(9) 0.6121(7) 0.0281(18) Uani 1 1 d DU . .
C4 C 0.6659(13) 0.9982(9) 0.6008(7) 0.036(2) Uani 1 1 d DU . .
H4 H 0.5258 0.9609 0.5833 0.043 Uiso 1 1 calc R . .
C5 C 0.7765(13) 1.1481(9) 0.6151(7) 0.038(2) Uani 1 1 d DU . .
H5 H 0.7090 1.2116 0.6067 0.045 Uiso 1 1 calc R . .
N2 N 0.7758(10) 1.2146(8) 0.0993(6) 0.0304(16) Uani 1 1 d DU . .
C6 C 0.8163(14) 1.1395(9) 0.0026(7) 0.033(2) Uani 1 1 d DU . .
H6 H 0.8781 1.1945 -0.0476 0.039 Uiso 1 1 calc R . .
C7 C 0.7725(13) 0.9875(9) -0.0268(8) 0.034(2) Uani 1 1 d DU . .
H7 H 0.8001 0.9395 -0.0967 0.040 Uiso 1 1 calc R . .
C8 C 0.6878(11) 0.9052(9) 0.0466(6) 0.0263(18) Uani 1 1 d DU . .
C9 C 0.6485(13) 0.9806(9) 0.1469(7) 0.032(2) Uani 1 1 d DU . .
H9 H 0.5921 0.9283 0.1996 0.038 Uiso 1 1 calc R . .
C10 C 0.6924(13) 1.1333(9) 0.1697(7) 0.033(2) Uani 1 1 d DU . .
H10 H 0.6623 1.1830 0.2381 0.039 Uiso 1 1 calc R . .

loop_
_atom_site_aniso_label
_atom_site_aniso_U_11
_atom_site_aniso_U_22
_atom_site_aniso_U_33
_atom_site_aniso_U_23
_atom_site_aniso_U_13
_atom_site_aniso_U_12
Sn1 0.0199(4) 0.0250(4) 0.0350(4) 0.0059(3) 0.0002(2) 0.0079(3)
Sn2 0.0173(4) 0.0252(4) 0.0358(4) 0.0063(3) 0.0033(3) 0.0090(3)
Sn3 0.0199(4) 0.0236(4) 0.0349(4) 0.0049(3) 0.0035(2) 0.0112(3)
P1 0.0203(12) 0.0227(11) 0.0335(12) 0.0048(9) 0.0024(9) 0.0066(9)
P2 0.0195(12) 0.0207(11) 0.0367(13) 0.0056(9) 0.0000(9) 0.0088(9)
O1 0.024(3) 0.026(3) 0.044(4) 0.010(3) 0.006(3) 0.009(3)
O2 0.027(3) 0.018(3) 0.037(3) 0.005(2) -0.001(3) 0.011(3)
O3 0.021(3) 0.033(3) 0.037(3) 0.011(3) 0.002(3) 0.006(3)
O4 0.023(3) 0.034(4) 0.035(4) 0.003(3) 0.002(3) 0.015(3)
O5 0.015(3) 0.033(3) 0.041(4) 0.012(3) 0.004(3) 0.008(3)
O6 0.028(3) 0.023(3) 0.042(4) 0.003(3) -0.002(3) 0.013(3)
O7 0.023(3) 0.026(3) 0.037(4) 0.003(3) 0.000(3) 0.008(3)
N1 0.025(4) 0.023(4) 0.041(4) -0.001(3) 0.000(3) 0.008(3)
C1 0.024(5) 0.035(5) 0.039(5) 0.003(4) 0.003(4) 0.011(4)
C2 0.027(4) 0.030(4) 0.041(6) 0.012(4) 0.003(4) 0.011(4)
C3 0.026(4) 0.029(4) 0.032(5) 0.014(4) 0.015(4) 0.009(4)
C4 0.025(5) 0.032(5) 0.049(6) 0.004(4) 0.003(4) 0.014(4)
C5 0.035(5) 0.025(4) 0.057(6) 0.009(4) 0.004(5) 0.017(4)
N2 0.021(4) 0.030(4) 0.042(4) 0.009(3) 0.001(3) 0.012(3)
C6 0.028(5) 0.026(4) 0.046(5) 0.008(4) 0.007(4) 0.014(4)
C7 0.026(5) 0.034(5) 0.042(5) 0.007(4) 0.000(4) 0.015(4)
C8 0.012(4) 0.027(4) 0.037(5) 0.003(3) -0.005(3) 0.007(4)
C9 0.027(5) 0.033(4) 0.038(5) 0.013(4) 0.005(4) 0.013(4)
C10 0.027(5) 0.030(4) 0.036(5) 0.000(4) -0.002(4) 0.011(4)

loop_
_atom_type_symbol
_atom_type_description
_atom_type_scat_dispersion_real
_atom_type_scat_dispersion_imag
_atom_type_scat_source
C C 0.0181 0.0091 'International Tables Vol C Tables 4.2.6.8 and 6.1.1.4'
H H 0.0000 0.0000 'International Tables Vol C Tables 4.2.6.8 and 6.1.1.4'
N N 0.0311 0.0180 'International Tables Vol C Tables 4.2.6.8 and 6.1.1.4'
O O 0.0492 0.0322 'International Tables Vol C Tables 4.2.6.8 and 6.1.1.4'
P P 0.2955 0.4335 'International Tables Vol C Tables 4.2.6.8 and 6.1.1.4'
Sn Sn 0.0259 5.4591 'International Tables Vol C Tables 4.2.6.8 and 6.1.1.4'

loop_
_geom_angle_atom_site_label_1
_geom_angle_atom_site_label_2
_geom_angle_atom_site_label_3
_geom_angle
_geom_angle_site_symmetry_1
_geom_angle_site_symmetry_3
O4 Sn1 O1 85.2(2) . .
O4 Sn1 O2 85.7(2) . 2_666
O1 Sn1 O2 85.0(2) . 2_666
O4 Sn2 O7 95.5(2) . .
O4 Sn2 O6 83.2(2) . .
O7 Sn2 O6 82.6(2) . .
O4 Sn3 O5 88.1(2) 2_666 1_556
O4 Sn3 O3 89.9(2) 2_666 .
O5 Sn3 O3 87.4(2) 1_556 .
O3 P1 O2 115.7(3) . .
O3 P1 O1 111.8(4) . .
O2 P1 O1 110.6(3) . .
O3 P1 C3 106.4(4) . .
O2 P1 C3 106.8(3) . .
O1 P1 C3 104.6(4) . .
O6 P2 O7 110.6(4) . 2_665
O6 P2 O5 114.2(4) . .
O7 P2 O5 113.8(3) 2_665 .
O6 P2 C8 105.2(3) . .
O7 P2 C8 106.8(4) 2_665 .
O5 P2 C8 105.4(3) . .
P1 O1 Sn1 135.9(4) . .
P1 O2 Sn1 127.9(3) . 2_666
P1 O3 Sn3 135.8(4) . .
Sn1 O4 Sn3 121.1(3) . 2_666
Sn1 O4 Sn2 112.5(3) . .
Sn3 O4 Sn2 121.9(3) 2_666 .
P2 O5 Sn3 135.4(4) . 1_554
P2 O6 Sn2 130.5(3) . .
P2 O7 Sn2 135.4(4) 2_665 .
C1 N1 C5 116.9(7) . .
N1 C1 C2 123.0(8) . .
N1 C1 H1 118.5 . .
C2 C1 H1 118.5 . .
C3 C2 C1 119.5(8) . .
C3 C2 H2 120.2 . .
C1 C2 H2 120.2 . .
C2 C3 C4 117.5(8) . .
C2 C3 P1 121.2(6) . .
C4 C3 P1 121.2(6) . .
C5 C4 C3 119.9(8) . .
C5 C4 H4 120.1 . .
C3 C4 H4 120.1 . .
N1 C5 C4 123.2(8) . .
N1 C5 H5 118.4 . .
C4 C5 H5 118.4 . .
C6 N2 C10 116.5(7) . .
N2 C6 C7 123.5(8) . .
N2 C6 H6 118.2 . .
C7 C6 H6 118.2 . .
C6 C7 C8 119.4(8) . .
C6 C7 H7 120.3 . .
C8 C7 H7 120.3 . .
C9 C8 C7 117.9(8) . .
C9 C8 P2 120.7(6) . .
C7 C8 P2 121.3(6) . .
C10 C9 C8 119.4(8) . .
C10 C9 H9 120.3 . .
C8 C9 H9 120.3 . .
N2 C10 C9 123.3(8) . .
N2 C10 H10 118.4 . .
C9 C10 H10 118.4 . .

loop_
_geom_bond_atom_site_label_1
_geom_bond_atom_site_label_2
_geom_bond_distance
_geom_bond_site_symmetry_2
Sn1 O4 2.080(6) .
Sn1 O1 2.118(6) .
Sn1 O2 2.225(6) 2_666
Sn2 O4 2.083(6) .
Sn2 O7 2.118(6) .
Sn2 O6 2.250(6) .
Sn3 O4 2.090(6) 2_666
Sn3 O5 2.110(6) 1_556
Sn3 O3 2.142(6) .
P1 O3 1.522(7) .
P1 O2 1.520(7) .
P1 O1 1.529(7) .
P1 C3 1.812(9) .
P2 O6 1.520(7) .
P2 O7 1.529(6) 2_665
P2 O5 1.537(6) .
P2 C8 1.817(8) .
O2 Sn1 2.225(6) 2_666
O4 Sn3 2.090(6) 2_666
O5 Sn3 2.110(6) 1_554
O7 P2 1.529(6) 2_665
N1 C1 1.346(10) .
N1 C5 1.348(10) .
C1 C2 1.395(11) .
C1 H1 0.9500 .
C2 C3 1.387(10) .
C2 H2 0.9500 .
C3 C4 1.388(10) .
C4 C5 1.382(11) .
C4 H4 0.9500 .
C5 H5 0.9500 .
N2 C6 1.354(10) .
N2 C10 1.350(10) .
C6 C7 1.379(11) .
C6 H6 0.9500 .
C7 C8 1.390(10) .
C7 H7 0.9500 .
C8 C9 1.387(10) .
C9 C10 1.389(11) .
C9 H9 0.9500 .
C10 H10 0.9500 .

loop_
_geom_torsion_atom_site_label_1
_geom_torsion_atom_site_label_2
_geom_torsion_atom_site_label_3
_geom_torsion_atom_site_label_4
_geom_torsion
_geom_torsion_site_symmetry_1
_geom_torsion_site_symmetry_2
_geom_torsion_site_symmetry_3
_geom_torsion_site_symmetry_4
O3 P1 O1 Sn1 -8.4(6) . . . .
O2 P1 O1 Sn1 -139.0(5) . . . .
C3 P1 O1 Sn1 106.4(5) . . . .
O4 Sn1 O1 P1 164.9(5) . . . .
O2 Sn1 O1 P1 78.9(5) 2_666 . . .
O3 P1 O2 Sn1 -40.0(5) . . . 2_666
O1 P1 O2 Sn1 88.4(5) . . . 2_666
C3 P1 O2 Sn1 -158.3(4) . . . 2_666
O2 P1 O3 Sn3 23.5(7) . . . .
O1 P1 O3 Sn3 -104.4(5) . . . .
C3 P1 O3 Sn3 141.9(5) . . . .
O4 Sn3 O3 P1 -29.7(5) 2_666 . . .
O5 Sn3 O3 P1 -117.8(5) 1_556 . . .
O1 Sn1 O4 Sn3 -16.8(3) . . . 2_666
O2 Sn1 O4 Sn3 68.5(3) 2_666 . . 2_666
O1 Sn1 O4 Sn2 139.7(3) . . . .
O2 Sn1 O4 Sn2 -134.9(3) 2_666 . . .
O7 Sn2 O4 Sn1 159.3(3) . . . .
O6 Sn2 O4 Sn1 -118.9(3) . . . .
O7 Sn2 O4 Sn3 -44.4(3) . . . 2_666
O6 Sn2 O4 Sn3 37.5(3) . . . 2_666
O6 P2 O5 Sn3 104.6(5) . . . 1_554
O7 P2 O5 Sn3 -23.7(6) 2_665 . . 1_554
C8 P2 O5 Sn3 -140.4(5) . . . 1_554
O7 P2 O6 Sn2 88.3(5) 2_665 . . .
O5 P2 O6 Sn2 -41.6(6) . . . .
C8 P2 O6 Sn2 -156.7(4) . . . .
O4 Sn2 O6 P2 -124.4(5) . . . .
O7 Sn2 O6 P2 -28.0(5) . . . .
O4 Sn2 O7 P2 2.0(5) . . . 2_665
O6 Sn2 O7 P2 -80.4(5) . . . 2_665
C5 N1 C1 C2 2.5(12) . . . .
N1 C1 C2 C3 -1.2(14) . . . .
C1 C2 C3 C4 -0.8(13) . . . .
C1 C2 C3 P1 174.6(7) . . . .
O3 P1 C3 C2 40.5(8) . . . .
O2 P1 C3 C2 164.7(7) . . . .
O1 P1 C3 C2 -78.0(8) . . . .
O3 P1 C3 C4 -144.2(7) . . . .
O2 P1 C3 C4 -20.0(8) . . . .
O1 P1 C3 C4 97.3(7) . . . .
C2 C3 C4 C5 1.5(12) . . . .
P1 C3 C4 C5 -173.9(5) . . . .
C1 N1 C5 C4 -1.8(9) . . . .
C3 C4 C5 N1 -0.2(9) . . . .
C10 N2 C6 C7 1.6(14) . . . .
N2 C6 C7 C8 -2.0(14) . . . .
C6 C7 C8 C9 0.8(13) . . . .
C6 C7 C8 P2 -179.5(7) . . . .
O6 P2 C8 C9 -55.9(8) . . . .
O7 P2 C8 C9 61.7(8) 2_665 . . .
O5 P2 C8 C9 -176.9(7) . . . .
O6 P2 C8 C7 124.4(7) . . . .
O7 P2 C8 C7 -118.0(7) 2_665 . . .
O5 P2 C8 C7 3.4(8) . . . .
C7 C8 C9 C10 0.7(13) . . . .
P2 C8 C9 C10 -179.0(7) . . . .
C6 N2 C10 C9 0.0(13) . . . .
C8 C9 C10 N2 -1.2(14) . . . .
